data_4036588
loop_
_publ_author_name
'Chattopadhyay, Amit Kumar'
'Menz, Helge'
'Ly, Vu Linh'
'Dorich, St\'ephane'
'Hanessian, Stephen'

_publ_section_title
;
 Synthesis of a Model Tetracyclic Core Structure of Calyciphylline B-Type
 Alkaloids.
;
_journal_issue 5
_journal_name_full 'The Journal of organic chemistry'
_journal_page_first 2182
_journal_page_last 2188
_journal_paper_doi 10.1021/acs.joc.5b02875
_journal_volume 81
_journal_year 2016
_chemical_absolute_configuration rmad
_chemical_compound_source 'Synthesized by the authors. See text'
_chemical_formula_moiety 'C18 H29 N O4'
_chemical_formula_sum 'C18 H29 N O4'
_chemical_formula_weight 323.42
_space_group_IT_number 19
_space_group_name_Hall 'P 2ac 2ab'
_space_group_name_H-M_alt 'P 21 21 21'
_symmetry_cell_setting orthorhombic
_symmetry_space_group_name_Hall 'P 2ac 2ab'
_symmetry_space_group_name_H-M 'P 21 21 21'
_atom_sites_solution_hydrogens geom
_atom_sites_solution_primary direct
_atom_sites_solution_secondary difmap
_audit_creation_method SHELXL-97
_cell_angle_alpha 90.00
_cell_angle_beta 90.00
_cell_angle_gamma 90.00
_cell_formula_units_Z 4
_cell_length_a 6.57320(10)
_cell_length_b 10.1967(2)
_cell_length_c 27.5648(5)
_cell_measurement_reflns_used 28110
_cell_measurement_temperature 200
_cell_measurement_theta_max 71.59
_cell_measurement_theta_min 3.21
_cell_volume 1847.53(6)
_computing_cell_refinement 'SAINT V7.60A(Bruker AXS, 2008)'
_computing_data_collection 'APEX2 (Bruker AXS, 2008)'
_computing_data_reduction 'SAINT V7.60A(Bruker AXS, 2008)'
_computing_molecular_graphics 'SHELXTL v6.12 (Bruker AXS, 2001)'
_computing_publication_material 'UdMX (Maris, 2004)'
_computing_structure_refinement 'SHELXL97 (Sheldrick, 2008)'
_computing_structure_solution 'SHELXS97 (Sheldrick, 2008)'
_diffrn_ambient_temperature 200
_diffrn_detector_area_resol_mean 5.5
_diffrn_measured_fraction_theta_full 0.999
_diffrn_measured_fraction_theta_max 0.999
_diffrn_measurement_device_type 'Bruker Smart 6000'
_diffrn_measurement_method \w
_diffrn_radiation_monochromator 'Helios optics'
_diffrn_radiation_source 'Rotating Anode'
_diffrn_radiation_type CuK\a
_diffrn_radiation_wavelength 1.54178
_diffrn_reflns_av_R_equivalents 0.035
_diffrn_reflns_av_sigmaI/netI 0.0148
_diffrn_reflns_limit_h_max 8
_diffrn_reflns_limit_h_min -8
_diffrn_reflns_limit_k_max 12
_diffrn_reflns_limit_k_min -12
_diffrn_reflns_limit_l_max 32
_diffrn_reflns_limit_l_min -34
_diffrn_reflns_number 34264
_diffrn_reflns_theta_full 71.96
_diffrn_reflns_theta_max 71.96
_diffrn_reflns_theta_min 3.21
_exptl_absorpt_coefficient_mu 0.655
_exptl_absorpt_correction_T_max 0.9552
_exptl_absorpt_correction_T_min 0.6636
_exptl_absorpt_correction_type multi-scan
_exptl_absorpt_process_details 'Sadabs (Sheldrick, 1996)'
_exptl_crystal_colour Colorless
_exptl_crystal_density_diffrn 1.163
_exptl_crystal_density_method 'not measured'
_exptl_crystal_description needle
_exptl_crystal_F_000 704
_exptl_crystal_size_max 0.25
_exptl_crystal_size_mid 0.09
_exptl_crystal_size_min 0.07
_refine_diff_density_max 0.125
_refine_diff_density_min -0.141
_refine_diff_density_rms 0.031
_refine_ls_abs_structure_details 'Flack H D (1983), 1499 Friedel Pairs'
_refine_ls_abs_structure_Flack 0.07(16)
_refine_ls_extinction_coef 0.0030(4)
_refine_ls_extinction_expression Fc^*^=kFc[1+0.001xFc^2^\l^3^/sin(2\q)]^-1/4^
_refine_ls_extinction_method SHELXL
_refine_ls_goodness_of_fit_ref 1.067
_refine_ls_hydrogen_treatment constr
_refine_ls_matrix_type full
_refine_ls_number_parameters 214
_refine_ls_number_reflns 3613
_refine_ls_number_restraints 1
_refine_ls_restrained_S_all 1.068
_refine_ls_R_factor_all 0.0348
_refine_ls_R_factor_gt 0.0324
_refine_ls_shift/su_max 0.001
_refine_ls_shift/su_mean 0.000
_refine_ls_structure_factor_coef Fsqd
_refine_ls_weighting_details 'calc w=1/[\s^2^(Fo^2^)+(0.0647P)^2^+0.0332P] where P=(Fo^2^+2Fc^2^)/3'
_refine_ls_weighting_scheme calc
_refine_ls_wR_factor_gt 0.0888
_refine_ls_wR_factor_ref 0.0905
_reflns_number_gt 3347
_reflns_number_total 3613
_reflns_threshold_expression I>2\s(I)
_cod_data_source_file jo5b02875_si_005.cif
_cod_data_source_block ben101
_cod_depositor_comments
;
The following automatic conversions were performed:

data item '_symmetry_cell_setting' value 'Orthorhombic' was changed
to 'orthorhombic' in accordance with the
/home/saulius/struct/COD-crude-data/automatic-downloads/DataCite-retrospective/ACS/depositions/lib/dictionaries/cif_core.dic
dictionary named 'cif_core.dic' version 2.4.2 last updated on
2011-04-26.

Automatic conversion script
Id: cif_fix_values 6909 2019-04-08 15:41:33Z antanas 
;
_cod_original_sg_symbol_H-M P212121
_cod_database_code 4036588

loop_
_space_group_symop_id
_space_group_symop_operation_xyz
1 'x, y, z'
2 '-x+1/2, -y, z+1/2'
3 '-x, y+1/2, -z+1/2'
4 'x+1/2, -y+1/2, -z'

loop_
_atom_site_label
_atom_site_type_symbol
_atom_site_fract_x
_atom_site_fract_y
_atom_site_fract_z
_atom_site_U_iso_or_equiv
_atom_site_adp_type
_atom_site_occupancy
_atom_site_symmetry_multiplicity
_atom_site_calc_flag
_atom_site_refinement_flags
O1 O 0.50294(14) 0.32392(10) 0.81490(3) 0.0464(2) Uani 1 1 d .
O2 O 0.21546(15) 0.45084(9) 0.81497(3) 0.0436(2) Uani 1 1 d .
O3 O -0.22967(17) 0.56831(10) 0.97804(4) 0.0527(3) Uani 1 1 d U
O4 O -0.28906(15) 0.70135(9) 0.91509(4) 0.0491(2) Uani 1 1 d .
N1 N 0.21950(16) 0.26371(10) 0.85626(4) 0.0353(2) Uani 1 1 d .
C1 C 0.00414(17) 0.27943(12) 0.86938(4) 0.0330(3) Uani 1 1 d .
H1 H -0.0764 0.3075 0.8404 0.040 Uiso 1 1 calc R
C2 C -0.03981(17) 0.37392(11) 0.91359(4) 0.0319(2) Uani 1 1 d .
C3 C -0.1660(2) 0.28671(13) 0.94807(5) 0.0477(3) Uani 1 1 d .
H3A H -0.1474 0.3145 0.9822 0.057 Uiso 1 1 calc R
H3B H -0.3125 0.2915 0.9399 0.057 Uiso 1 1 calc R
C4 C -0.0852(3) 0.14839(13) 0.94044(5) 0.0479(3) Uani 1 1 d .
H4A H -0.1830 0.0821 0.9525 0.057 Uiso 1 1 calc R
H4B H 0.0467 0.1360 0.9571 0.057 Uiso 1 1 calc R
C5 C -0.06024(19) 0.13903(13) 0.88526(5) 0.0377(3) Uani 1 1 d .
H5 H -0.1927 0.1149 0.8698 0.045 Uiso 1 1 calc R
C6 C 0.1098(2) 0.04847(12) 0.86674(5) 0.0392(3) Uani 1 1 d .
H6 H 0.0842 0.0314 0.8315 0.047 Uiso 1 1 calc R
C7 C 0.29700(19) 0.13597(13) 0.87049(5) 0.0388(3) Uani 1 1 d .
H7A H 0.3506 0.1377 0.9041 0.047 Uiso 1 1 calc R
H7B H 0.4058 0.1061 0.8482 0.047 Uiso 1 1 calc R
C8 C 0.1297(3) -0.08406(14) 0.89211(6) 0.0538(4) Uani 1 1 d .
H8A H 0.0053 -0.1352 0.8869 0.081 Uiso 1 1 calc R
H8B H 0.1501 -0.0703 0.9270 0.081 Uiso 1 1 calc R
H8C H 0.2463 -0.1317 0.8787 0.081 Uiso 1 1 calc R
C9 C 0.3273(2) 0.34499(12) 0.82739(4) 0.0358(3) Uani 1 1 d .
C10 C 0.2899(2) 0.54381(13) 0.77827(5) 0.0471(3) Uani 1 1 d .
C11 C 0.3194(3) 0.47383(19) 0.73061(5) 0.0626(4) Uani 1 1 d .
H11A H 0.2005 0.4187 0.7239 0.094 Uiso 1 1 calc R
H11B H 0.4414 0.4188 0.7324 0.094 Uiso 1 1 calc R
H11C H 0.3354 0.5385 0.7046 0.094 Uiso 1 1 calc R
C12 C 0.4828(4) 0.6111(2) 0.79539(9) 0.0840(7) Uani 1 1 d .
H12A H 0.5956 0.5483 0.7950 0.126 Uiso 1 1 calc R
H12B H 0.4631 0.6439 0.8285 0.126 Uiso 1 1 calc R
H12C H 0.5144 0.6846 0.7737 0.126 Uiso 1 1 calc R
C13 C 0.1172(3) 0.64132(17) 0.77442(7) 0.0669(5) Uani 1 1 d .
H13A H 0.1017 0.6876 0.8054 0.100 Uiso 1 1 calc R
H13B H -0.0092 0.5948 0.7667 0.100 Uiso 1 1 calc R
H13C H 0.1473 0.7048 0.7487 0.100 Uiso 1 1 calc R
C14 C -0.15754(19) 0.49388(13) 0.89612(4) 0.0384(3) Uani 1 1 d .
H14A H -0.0714 0.5421 0.8727 0.046 Uiso 1 1 calc R
H14B H -0.2798 0.4633 0.8784 0.046 Uiso 1 1 calc R
C15 C -0.22469(18) 0.58845(13) 0.93510(5) 0.0390(3) Uani 1 1 d U
C16 C 0.15660(19) 0.41129(13) 0.93828(5) 0.0390(3) Uani 1 1 d .
H16 H 0.2179 0.3447 0.9575 0.047 Uiso 1 1 calc R
C17 C 0.2533(2) 0.52276(16) 0.93681(6) 0.0525(4) Uani 1 1 d .
H17A H 0.2002 0.5935 0.9183 0.063 Uiso 1 1 calc R
H17B H 0.3769 0.5333 0.9542 0.063 Uiso 1 1 calc R
C18 C -0.3623(3) 0.79926(15) 0.94857(7) 0.0633(4) Uani 1 1 d .
H18A H -0.2542 0.8215 0.9716 0.095 Uiso 1 1 calc R
H18B H -0.4801 0.7648 0.9662 0.095 Uiso 1 1 calc R
H18C H -0.4024 0.8780 0.9306 0.095 Uiso 1 1 calc R

loop_
_atom_site_aniso_label
_atom_site_aniso_U_11
_atom_site_aniso_U_22
_atom_site_aniso_U_33
_atom_site_aniso_U_23
_atom_site_aniso_U_13
_atom_site_aniso_U_12
O1 0.0364(5) 0.0549(6) 0.0478(5) 0.0071(4) 0.0094(4) -0.0004(4)
O2 0.0492(5) 0.0438(5) 0.0378(5) 0.0096(4) 0.0104(4) 0.0068(4)
O3 0.0572(6) 0.0587(6) 0.0422(5) -0.0102(4) 0.0061(5) 0.0065(5)
O4 0.0480(5) 0.0392(5) 0.0600(6) -0.0070(4) 0.0041(5) 0.0026(4)
N1 0.0328(5) 0.0392(5) 0.0339(5) 0.0043(4) 0.0059(4) 0.0036(4)
C1 0.0284(5) 0.0415(6) 0.0289(5) -0.0012(5) -0.0003(4) 0.0007(5)
C2 0.0309(6) 0.0365(6) 0.0284(5) -0.0005(4) 0.0012(4) -0.0019(4)
C3 0.0573(8) 0.0428(7) 0.0431(7) -0.0061(6) 0.0202(6) -0.0110(6)
C4 0.0631(8) 0.0388(7) 0.0418(7) -0.0009(5) 0.0168(7) -0.0131(6)
C5 0.0330(6) 0.0403(6) 0.0398(6) -0.0076(5) 0.0011(5) -0.0068(5)
C6 0.0406(7) 0.0396(7) 0.0375(6) -0.0057(5) 0.0005(5) -0.0013(5)
C7 0.0339(6) 0.0410(6) 0.0416(6) 0.0044(5) 0.0016(5) 0.0026(5)
C8 0.0603(9) 0.0377(7) 0.0633(9) -0.0017(6) 0.0068(7) -0.0035(7)
C9 0.0378(6) 0.0396(6) 0.0299(5) 0.0014(5) 0.0042(5) -0.0001(5)
C10 0.0557(8) 0.0480(7) 0.0378(6) 0.0144(6) 0.0002(6) -0.0040(6)
C11 0.0694(10) 0.0815(11) 0.0370(7) 0.0131(7) 0.0075(7) 0.0116(9)
C12 0.0907(14) 0.0662(11) 0.0952(14) 0.0350(11) -0.0297(12) -0.0295(11)
C13 0.0857(13) 0.0575(9) 0.0574(9) 0.0186(8) 0.0068(9) 0.0156(10)
C14 0.0336(6) 0.0462(7) 0.0353(6) -0.0030(5) -0.0004(5) 0.0049(5)
C15 0.0277(5) 0.0424(6) 0.0469(6) -0.0063(5) 0.0005(5) -0.0016(5)
C16 0.0371(6) 0.0442(7) 0.0356(6) -0.0036(5) -0.0064(5) 0.0029(5)
C17 0.0378(7) 0.0642(9) 0.0556(8) -0.0080(7) 0.0011(6) -0.0127(7)
C18 0.0587(9) 0.0432(8) 0.0879(12) -0.0198(8) 0.0089(9) 0.0032(7)

loop_
_atom_type_symbol
_atom_type_description
_atom_type_scat_dispersion_real
_atom_type_scat_dispersion_imag
_atom_type_scat_source
C C 0.0181 0.0091 'International Tables Vol C Tables 4.2.6.8 and 6.1.1.4'
H H 0.0000 0.0000 'International Tables Vol C Tables 4.2.6.8 and 6.1.1.4'
N N 0.0311 0.0180 'International Tables Vol C Tables 4.2.6.8 and 6.1.1.4'
O O 0.0492 0.0322 'International Tables Vol C Tables 4.2.6.8 and 6.1.1.4'

loop_
_geom_angle_atom_site_label_1
_geom_angle_atom_site_label_2
_geom_angle_atom_site_label_3
_geom_angle
_geom_angle_publ_flag
C9 O2 C10 120.56(10) y
C15 O4 C18 115.80(12) y
C7 N1 C1 111.66(10) y
C9 N1 C1 125.71(11) y
C9 N1 C7 121.71(10) y
N1 C1 H1 110.1 ?
N1 C1 C2 115.62(9) y
N1 C1 C5 103.35(10) y
C2 C1 H1 110.1 ?
C5 C1 H1 110.1 ?
C5 C1 C2 107.11(9) y
C3 C2 C1 102.82(9) y
C14 C2 C1 109.76(9) y
C14 C2 C3 112.57(10) y
C16 C2 C1 110.21(9) y
C16 C2 C3 109.13(11) y
C16 C2 C14 111.97(10) y
C2 C3 H3A 110.7 ?
C2 C3 H3B 110.7 ?
H3A C3 H3B 108.8 ?
C4 C3 C2 105.15(10) y
C4 C3 H3A 110.7 ?
C4 C3 H3B 110.7 ?
C3 C4 H4A 111.1 ?
C3 C4 H4B 111.1 ?
C3 C4 C5 103.43(11) y
H4A C4 H4B 109.0 ?
C5 C4 H4A 111.1 ?
C5 C4 H4B 111.1 ?
C1 C5 H5 110.1 ?
C4 C5 C1 104.54(9) y
C4 C5 H5 110.1 ?
C4 C5 C6 116.42(12) y
C6 C5 C1 105.16(10) y
C6 C5 H5 110.1 ?
C5 C6 H6 107.7 ?
C7 C6 C5 102.30(9) y
C7 C6 H6 107.7 ?
C7 C6 C8 114.72(11) y
C8 C6 C5 116.20(11) y
C8 C6 H6 107.7 ?
N1 C7 C6 102.92(10) y
N1 C7 H7A 111.2 ?
N1 C7 H7B 111.2 ?
C6 C7 H7A 111.2 ?
C6 C7 H7B 111.2 ?
H7A C7 H7B 109.1 ?
C6 C8 H8A 109.5 ?
C6 C8 H8B 109.5 ?
C6 C8 H8C 109.5 ?
H8A C8 H8B 109.5 ?
H8A C8 H8C 109.5 ?
H8B C8 H8C 109.5 ?
O1 C9 O2 125.66(12) y
O1 C9 N1 123.59(12) y
N1 C9 O2 110.75(10) y
O2 C10 C11 109.70(12) y
O2 C10 C12 110.85(12) y
O2 C10 C13 102.84(12) y
C11 C10 C12 112.19(16) y
C11 C10 C13 110.27(13) y
C13 C10 C12 110.60(15) y
C10 C11 H11A 109.5 ?
C10 C11 H11B 109.5 ?
C10 C11 H11C 109.5 ?
H11A C11 H11B 109.5 ?
H11A C11 H11C 109.5 ?
H11B C11 H11C 109.5 ?
C10 C12 H12A 109.5 ?
C10 C12 H12B 109.5 ?
C10 C12 H12C 109.5 ?
H12A C12 H12B 109.5 ?
H12A C12 H12C 109.5 ?
H12B C12 H12C 109.5 ?
C10 C13 H13A 109.5 ?
C10 C13 H13B 109.5 ?
C10 C13 H13C 109.5 ?
H13A C13 H13B 109.5 ?
H13A C13 H13C 109.5 ?
H13B C13 H13C 109.5 ?
C2 C14 H14A 108.3 ?
C2 C14 H14B 108.3 ?
H14A C14 H14B 107.4 ?
C15 C14 C2 115.83(10) y
C15 C14 H14A 108.3 ?
C15 C14 H14B 108.3 ?
O3 C15 O4 122.79(12) y
O3 C15 C14 126.86(12) y
O4 C15 C14 110.30(11) y
C2 C16 H16 115.7 ?
C17 C16 C2 128.60(13) y
C17 C16 H16 115.7 ?
C16 C17 H17A 120.0 ?
C16 C17 H17B 120.0 ?
H17A C17 H17B 120.0 ?
O4 C18 H18A 109.5 ?
O4 C18 H18B 109.5 ?
O4 C18 H18C 109.5 ?
H18A C18 H18B 109.5 ?
H18A C18 H18C 109.5 ?
H18B C18 H18C 109.5 ?

loop_
_geom_bond_atom_site_label_1
_geom_bond_atom_site_label_2
_geom_bond_distance
_geom_bond_publ_flag
O1 C9 1.2236(16) y
O2 C9 1.3501(15) y
O2 C10 1.4703(15) y
O3 C15 1.2018(17) y
O4 C15 1.3448(17) y
O4 C18 1.4421(18) y
N1 C1 1.4698(15) y
N1 C7 1.4526(16) y
N1 C9 1.3501(16) y
C1 H1 1.0000 ?
C1 C2 1.5803(15) y
C1 C5 1.5557(17) y
C2 C3 1.5434(17) y
C2 C14 1.5255(17) y
C2 C16 1.5083(16) y
C3 H3A 0.9900 ?
C3 H3B 0.9900 ?
C3 C4 1.5217(19) y
C4 H4A 0.9900 ?
C4 H4B 0.9900 ?
C4 C5 1.5327(18) y
C5 H5 1.0000 ?
C5 C6 1.5372(18) y
C6 H6 1.0000 ?
C6 C7 1.5234(18) y
C6 C8 1.5272(19) y
C7 H7A 0.9900 ?
C7 H7B 0.9900 ?
C8 H8A 0.9800 ?
C8 H8B 0.9800 ?
C8 H8C 0.9800 ?
C10 C11 1.507(2) y
C10 C12 1.517(2) y
C10 C13 1.513(2) y
C11 H11A 0.9800 ?
C11 H11B 0.9800 ?
C11 H11C 0.9800 ?
C12 H12A 0.9800 ?
C12 H12B 0.9800 ?
C12 H12C 0.9800 ?
C13 H13A 0.9800 ?
C13 H13B 0.9800 ?
C13 H13C 0.9800 ?
C14 H14A 0.9900 ?
C14 H14B 0.9900 ?
C14 C15 1.5097(17) y
C16 H16 0.9500 ?
C16 C17 1.303(2) y
C17 H17A 0.9500 ?
C17 H17B 0.9500 ?
C18 H18A 0.9800 ?
C18 H18B 0.9800 ?
C18 H18C 0.9800 ?

loop_
_geom_torsion_atom_site_label_1
_geom_torsion_atom_site_label_2
_geom_torsion_atom_site_label_3
_geom_torsion_atom_site_label_4
_geom_torsion
_geom_torsion_publ_flag
N1 C1 C2 C3 -125.48(11) y
N1 C1 C2 C14 114.52(11) y
N1 C1 C2 C16 -9.25(14) y
N1 C1 C5 C4 108.33(11) y
N1 C1 C5 C6 -14.80(12) y
C1 N1 C7 C6 30.59(13) y
C1 N1 C9 O1 -175.22(11) y
C1 N1 C9 O2 5.20(17) y
C1 C2 C3 C4 32.53(14) y
C1 C2 C14 C15 175.52(10) y
C1 C2 C16 C17 106.08(15) y
C1 C5 C6 C7 32.52(12) y
C1 C5 C6 C8 158.27(11) y
C2 C1 C5 C4 -14.22(13) y
C2 C1 C5 C6 -137.35(10) y
C2 C3 C4 C5 -42.39(14) y
C2 C14 C15 O3 -15.03(19) y
C2 C14 C15 O4 167.56(11) y
C3 C2 C14 C15 61.66(14) y
C3 C2 C16 C17 -141.72(14) y
C3 C4 C5 C1 34.34(14) y
C3 C4 C5 C6 149.84(12) y
C4 C5 C6 C7 -82.64(13) y
C4 C5 C6 C8 43.11(16) y
C5 C1 C2 C3 -10.93(13) y
C5 C1 C2 C14 -130.93(11) y
C5 C1 C2 C16 105.30(11) y
C5 C6 C7 N1 -37.89(12) y
C7 N1 C1 C2 106.85(12) y
C7 N1 C1 C5 -9.84(12) y
C7 N1 C9 O1 -7.12(19) y
C7 N1 C9 O2 173.30(10) y
C8 C6 C7 N1 -164.61(11) y
C9 O2 C10 C11 60.52(16) y
C9 O2 C10 C12 -63.93(18) y
C9 O2 C10 C13 177.84(13) y
C9 N1 C1 C2 -84.03(14) y
C9 N1 C1 C5 159.27(12) y
C9 N1 C7 C6 -139.03(12) y
C10 O2 C9 O1 9.08(19) y
C10 O2 C9 N1 -171.36(11) y
C14 C2 C3 C4 150.56(12) y
C14 C2 C16 C17 -16.40(18) y
C16 C2 C3 C4 -84.47(13) y
C16 C2 C14 C15 -61.74(14) y
C18 O4 C15 O3 1.03(19) y
C18 O4 C15 C14 178.56(11) y
